data_7125251
loop_
_publ_author_name
'Pan, Jin-Long'
'Li, Quan-Zhe'
'Zhang, Ting-Yu'
'Hou, Si-Hua'
'Kang, Jun-Cheng'
'Zhang, Shu-Yu'

_publ_section_title
;
 Palladium-catalyzed direct intermolecular silylation of remote
 unactivated C(sp<sup>3</sup>)-H bonds.
;
_journal_issue 89
_journal_name_full 'Chemical communications (Cambridge, England)'
_journal_page_first 13151
_journal_page_last 13154
_journal_paper_doi 10.1039/c6cc07885k
_journal_volume 52
_journal_year 2016
_chemical_formula_moiety 'C20 H30 N2 O Si2'
_chemical_formula_sum 'C20 H30 N2 O Si2'
_chemical_formula_weight 370.64
_space_group_crystal_system monoclinic
_space_group_IT_number 14
_space_group_name_Hall '-P 2ybc'
_space_group_name_H-M_alt 'P 1 21/c 1'
_atom_sites_solution_hydrogens geom
_audit_creation_method SHELXL-2014/7
_audit_update_record
;
2016-10-06 deposited with the CCDC.
2016-10-11 downloaded from the CCDC.
;
_cell_angle_alpha 90
_cell_angle_beta 100.934(2)
_cell_angle_gamma 90
_cell_formula_units_Z 4
_cell_length_a 17.5738(8)
_cell_length_b 10.3894(4)
_cell_length_c 12.0069(5)
_cell_measurement_reflns_used 9995
_cell_measurement_temperature 173(2)
_cell_measurement_theta_max 68.22
_cell_measurement_theta_min 2.56
_cell_volume 2152.44(16)
_computing_structure_refinement 'SHELXL-2014/7 (Sheldrick, 2014)'
_diffrn_ambient_temperature 173(2)
_diffrn_measured_fraction_theta_full 0.972
_diffrn_measured_fraction_theta_max 0.971
_diffrn_measurement_device_type 'Bruker APEX-II CCD'
_diffrn_measurement_method '\f and \w scans'
_diffrn_radiation_type CuK\a
_diffrn_radiation_wavelength 1.54178
_diffrn_reflns_av_R_equivalents 0.0406
_diffrn_reflns_av_unetI/netI 0.0310
_diffrn_reflns_Laue_measured_fraction_full 0.972
_diffrn_reflns_Laue_measured_fraction_max 0.971
_diffrn_reflns_limit_h_max 18
_diffrn_reflns_limit_h_min -21
_diffrn_reflns_limit_k_max 12
_diffrn_reflns_limit_k_min -12
_diffrn_reflns_limit_l_max 14
_diffrn_reflns_limit_l_min -12
_diffrn_reflns_number 17400
_diffrn_reflns_point_group_measured_fraction_full 0.972
_diffrn_reflns_point_group_measured_fraction_max 0.971
_diffrn_reflns_theta_full 67.679
_diffrn_reflns_theta_max 68.282
_diffrn_reflns_theta_min 2.561
_exptl_absorpt_coefficient_mu 1.562
_exptl_crystal_colour colorless
_exptl_crystal_density_diffrn 1.144
_exptl_crystal_description block
_exptl_crystal_F_000 800
_exptl_crystal_size_max 0.250
_exptl_crystal_size_mid 0.220
_exptl_crystal_size_min 0.200
_refine_diff_density_max 0.394
_refine_diff_density_min -0.204
_refine_diff_density_rms 0.053
_refine_ls_extinction_method none
_refine_ls_goodness_of_fit_ref 1.006
_refine_ls_hydrogen_treatment constr
_refine_ls_matrix_type full
_refine_ls_number_parameters 232
_refine_ls_number_reflns 3834
_refine_ls_number_restraints 0
_refine_ls_restrained_S_all 1.006
_refine_ls_R_factor_all 0.0495
_refine_ls_R_factor_gt 0.0427
_refine_ls_shift/su_max 0.001
_refine_ls_shift/su_mean 0.000
_refine_ls_structure_factor_coef Fsqd
_refine_ls_weighting_details 'w=1/[\s^2^(Fo^2^)+(0.0906P)^2^+0.6209P] where P=(Fo^2^+2Fc^2^)/3'
_refine_ls_weighting_scheme calc
_refine_ls_wR_factor_gt 0.1225
_refine_ls_wR_factor_ref 0.1337
_reflns_Friedel_coverage 0.000
_reflns_number_gt 3350
_reflns_number_total 3834
_reflns_threshold_expression 'I > 2\s(I)'
_cod_data_source_file c6cc07885k2.cif
_cod_data_source_block t_0ma
_cod_original_sg_symbol_H-M 'P 21/c'
_cod_database_code 7125251
_shelx_shelxl_version_number 2014/7
_shelx_space_group_comment
;
The symmetry employed for this shelxl refinement is uniquely defined
by the following loop, which should always be used as a source of
symmetry information in preference to the above space-group names.
They are only intended as comments.
;
_shelx_estimated_absorpt_t_min 0.696
_shelx_estimated_absorpt_t_max 0.745

loop_
_space_group_symop_operation_xyz
'x, y, z'
'-x, y+1/2, -z+1/2'
'-x, -y, -z'
'x, -y-1/2, z-1/2'

loop_
_atom_site_label
_atom_site_type_symbol
_atom_site_fract_x
_atom_site_fract_y
_atom_site_fract_z
_atom_site_U_iso_or_equiv
_atom_site_adp_type
_atom_site_occupancy
_atom_site_site_symmetry_order
_atom_site_calc_flag
_atom_site_refinement_flags_posn
_atom_site_refinement_flags_adp
Si1 Si 0.17339(3) 0.72499(5) 0.76516(4) 0.03626(17) Uani 1 1 d . .
C1 C 0.45871(11) 0.60184(17) 0.61032(16) 0.0370(4) Uani 1 1 d . .
O1 O 0.27351(8) 0.42727(14) 0.74624(12) 0.0464(4) Uani 1 1 d . .
N1 N 0.42518(10) 0.66187(15) 0.51159(14) 0.0409(4) Uani 1 1 d . .
N2 N 0.33002(8) 0.54147(15) 0.62221(13) 0.0368(4) Uani 1 1 d . .
H2 H 0.3191 0.5841 0.5578 0.044 Uiso 1 1 calc R U
Si2 Si 0.14927(3) 0.23866(5) 0.60873(4) 0.03427(17) Uani 1 1 d . .
C2 C 0.53971(11) 0.60109(19) 0.65160(19) 0.0433(5) Uani 1 1 d . .
C6 C 0.40853(10) 0.53588(17) 0.67161(16) 0.0354(4) Uani 1 1 d . .
C5 C 0.47201(14) 0.7216(2) 0.4546(2) 0.0493(5) Uani 1 1 d . .
H5 H 0.4495 0.7638 0.3861 0.059 Uiso 1 1 calc R U
C4 C 0.55261(14) 0.7268(2) 0.4886(2) 0.0543(6) Uani 1 1 d . .
H4 H 0.5834 0.7712 0.4440 0.065 Uiso 1 1 calc R U
C3 C 0.58635(12) 0.6673(2) 0.5865(2) 0.0521(5) Uani 1 1 d . .
H3 H 0.6410 0.6703 0.6110 0.062 Uiso 1 1 calc R U
C7 C 0.43910(11) 0.47257(18) 0.77062(17) 0.0410(4) Uani 1 1 d . .
H7 H 0.4059 0.4292 0.8122 0.049 Uiso 1 1 calc R U
C9 C 0.56925(11) 0.5345(2) 0.7533(2) 0.0479(5) Uani 1 1 d . .
H9 H 0.6235 0.5330 0.7819 0.057 Uiso 1 1 calc R U
C8 C 0.52006(12) 0.4724(2) 0.81001(19) 0.0476(5) Uani 1 1 d . .
H8 H 0.5408 0.4278 0.8781 0.057 Uiso 1 1 calc R U
C10 C 0.26782(10) 0.49048(17) 0.65913(15) 0.0337(4) Uani 1 1 d . .
C11 C 0.19099(10) 0.52111(17) 0.58450(15) 0.0345(4) Uani 1 1 d . .
H11 H 0.1968 0.5512 0.5074 0.041 Uiso 1 1 calc R U
C12 C 0.13880(10) 0.61420(17) 0.64134(16) 0.0359(4) Uani 1 1 d . .
H12 H 0.1079 0.6674 0.5795 0.043 Uiso 1 1 calc R U
C13 C 0.08774(12) 0.49623(19) 0.6605(2) 0.0470(5) Uani 1 1 d . .
H13A H 0.0978 0.4643 0.7397 0.056 Uiso 1 1 calc R U
H13B H 0.0316 0.5099 0.6327 0.056 Uiso 1 1 calc R U
C14 C 0.12731(10) 0.41452(18) 0.57896(16) 0.0367(4) Uani 1 1 d . .
H14 H 0.0936 0.4199 0.5020 0.044 Uiso 1 1 calc R U
C15 C 0.15246(14) 0.1956(2) 0.76046(17) 0.0503(5) Uani 1 1 d . .
H15A H 0.1005 0.2039 0.7781 0.075 Uiso 1 1 calc R U
H15B H 0.1881 0.2537 0.8092 0.075 Uiso 1 1 calc R U
H15C H 0.1705 0.1067 0.7737 0.075 Uiso 1 1 calc R U
C16 C 0.06736(13) 0.1467(2) 0.52189(18) 0.0489(5) Uani 1 1 d . .
H16A H 0.0675 0.1599 0.4411 0.073 Uiso 1 1 calc R U
H16B H 0.0181 0.1771 0.5393 0.073 Uiso 1 1 calc R U
H16C H 0.0736 0.0548 0.5398 0.073 Uiso 1 1 calc R U
C17 C 0.24229(12) 0.1912(2) 0.56625(18) 0.0456(5) Uani 1 1 d . .
H17A H 0.2445 0.0973 0.5599 0.068 Uiso 1 1 calc R U
H17B H 0.2860 0.2211 0.6237 0.068 Uiso 1 1 calc R U
H17C H 0.2452 0.2303 0.4929 0.068 Uiso 1 1 calc R U
C18 C 0.08721(13) 0.8247(2) 0.7798(2) 0.0547(6) Uani 1 1 d . .
H18A H 0.0711 0.8763 0.7110 0.082 Uiso 1 1 calc R U
H18B H 0.1008 0.8820 0.8454 0.082 Uiso 1 1 calc R U
H18C H 0.0446 0.7682 0.7907 0.082 Uiso 1 1 calc R U
C19 C 0.2059(2) 0.6378(2) 0.9012(2) 0.0718(8) Uani 1 1 d . .
H19A H 0.1640 0.5822 0.9163 0.108 Uiso 1 1 calc R U
H19B H 0.2195 0.7001 0.9630 0.108 Uiso 1 1 calc R U
H19C H 0.2514 0.5851 0.8959 0.108 Uiso 1 1 calc R U
C20 C 0.25311(13) 0.8314(2) 0.7378(2) 0.0535(5) Uani 1 1 d . .
H20A H 0.2979 0.7787 0.7292 0.080 Uiso 1 1 calc R U
H20B H 0.2680 0.8907 0.8017 0.080 Uiso 1 1 calc R U
H20C H 0.2354 0.8807 0.6681 0.080 Uiso 1 1 calc R U

loop_
_atom_site_aniso_label
_atom_site_aniso_U_11
_atom_site_aniso_U_22
_atom_site_aniso_U_33
_atom_site_aniso_U_23
_atom_site_aniso_U_13
_atom_site_aniso_U_12
Si1 0.0425(3) 0.0339(3) 0.0320(3) 0.00260(19) 0.0062(2) -0.0011(2)
C1 0.0383(10) 0.0304(9) 0.0436(10) -0.0064(7) 0.0114(8) -0.0020(7)
O1 0.0403(7) 0.0587(9) 0.0387(7) 0.0126(6) 0.0036(6) -0.0086(6)
N1 0.0458(9) 0.0355(8) 0.0435(9) 0.0000(7) 0.0138(7) -0.0034(7)
N2 0.0338(8) 0.0398(8) 0.0366(8) 0.0062(6) 0.0061(6) -0.0021(6)
Si2 0.0388(3) 0.0347(3) 0.0286(3) -0.00192(18) 0.0048(2) -0.00548(19)
C2 0.0382(10) 0.0364(10) 0.0567(12) -0.0118(9) 0.0127(9) -0.0028(8)
C6 0.0351(9) 0.0313(9) 0.0398(10) -0.0037(7) 0.0073(7) -0.0015(7)
C5 0.0619(14) 0.0406(11) 0.0504(12) 0.0012(9) 0.0231(10) -0.0061(9)
C4 0.0591(14) 0.0457(12) 0.0667(15) -0.0047(10) 0.0334(12) -0.0118(10)
C3 0.0409(11) 0.0466(12) 0.0727(15) -0.0130(11) 0.0210(10) -0.0085(9)
C7 0.0406(10) 0.0383(10) 0.0431(10) 0.0023(8) 0.0056(8) -0.0015(8)
C9 0.0318(10) 0.0479(11) 0.0614(13) -0.0091(10) 0.0020(9) 0.0010(8)
C8 0.0418(11) 0.0459(11) 0.0510(11) -0.0002(9) -0.0017(9) 0.0043(9)
C10 0.0359(9) 0.0323(9) 0.0327(9) -0.0033(7) 0.0063(7) -0.0038(7)
C11 0.0359(9) 0.0363(9) 0.0308(8) 0.0020(7) 0.0053(7) -0.0043(7)
C12 0.0351(9) 0.0331(9) 0.0383(9) 0.0020(7) 0.0040(7) -0.0018(7)
C13 0.0377(10) 0.0389(10) 0.0673(13) -0.0071(10) 0.0170(9) -0.0067(8)
C14 0.0335(9) 0.0365(9) 0.0371(9) -0.0015(7) -0.0007(7) -0.0050(7)
C15 0.0644(13) 0.0504(12) 0.0366(10) 0.0028(9) 0.0107(9) -0.0070(10)
C16 0.0526(12) 0.0472(11) 0.0453(11) -0.0072(9) 0.0053(9) -0.0161(9)
C17 0.0457(11) 0.0509(12) 0.0401(10) -0.0010(9) 0.0074(8) 0.0026(9)
C18 0.0475(12) 0.0604(14) 0.0571(13) -0.0134(11) 0.0129(10) 0.0008(10)
C19 0.122(2) 0.0504(13) 0.0391(11) 0.0060(10) 0.0046(13) 0.0095(14)
C20 0.0515(12) 0.0543(13) 0.0560(13) -0.0128(10) 0.0133(10) -0.0138(10)

loop_
_atom_type_symbol
_atom_type_description
_atom_type_scat_dispersion_real
_atom_type_scat_dispersion_imag
_atom_type_scat_source
C C 0.0181 0.0091 'International Tables Vol C Tables 4.2.6.8 and 6.1.1.4'
H H 0.0000 0.0000 'International Tables Vol C Tables 4.2.6.8 and 6.1.1.4'
N N 0.0311 0.0180 'International Tables Vol C Tables 4.2.6.8 and 6.1.1.4'
O O 0.0492 0.0322 'International Tables Vol C Tables 4.2.6.8 and 6.1.1.4'
Si Si 0.2541 0.3302 'International Tables Vol C Tables 4.2.6.8 and 6.1.1.4'

loop_
_geom_angle_atom_site_label_1
_geom_angle_atom_site_label_2
_geom_angle_atom_site_label_3
_geom_angle
C19 Si1 C20 109.12(13)
C19 Si1 C18 107.86(13)
C20 Si1 C18 109.72(11)
C19 Si1 C12 113.20(10)
C20 Si1 C12 111.33(9)
C18 Si1 C12 105.46(9)
N1 C1 C2 122.98(18)
N1 C1 C6 117.30(16)
C2 C1 C6 119.71(18)
C5 N1 C1 117.03(18)
C10 N2 C6 129.42(16)
C10 N2 H2 115.3
C6 N2 H2 115.3
C15 Si2 C17 109.71(10)
C15 Si2 C16 107.40(10)
C17 Si2 C16 109.47(10)
C15 Si2 C14 112.58(10)
C17 Si2 C14 111.21(9)
C16 Si2 C14 106.31(9)
C9 C2 C3 123.99(19)
C9 C2 C1 119.02(19)
C3 C2 C1 117.0(2)
C7 C6 N2 125.43(17)
C7 C6 C1 119.81(17)
N2 C6 C1 114.75(16)
N1 C5 C4 124.2(2)
N1 C5 H5 117.9
C4 C5 H5 117.9
C3 C4 C5 119.1(2)
C3 C4 H4 120.4
C5 C4 H4 120.4
C4 C3 C2 119.7(2)
C4 C3 H3 120.2
C2 C3 H3 120.2
C6 C7 C8 119.58(19)
C6 C7 H7 120.2
C8 C7 H7 120.2
C8 C9 C2 120.02(18)
C8 C9 H9 120.0
C2 C9 H9 120.0
C9 C8 C7 121.8(2)
C9 C8 H8 119.1
C7 C8 H8 119.1
O1 C10 N2 123.14(17)
O1 C10 C11 122.75(16)
N2 C10 C11 114.10(15)
C10 C11 C14 115.37(15)
C10 C11 C12 113.70(14)
C14 C11 C12 89.00(14)
C10 C11 H11 112.3
C14 C11 H11 112.3
C12 C11 H11 112.3
C13 C12 C11 88.86(14)
C13 C12 Si1 118.08(14)
C11 C12 Si1 126.08(12)
C13 C12 H12 107.3
C11 C12 H12 107.3
Si1 C12 H12 107.3
C14 C13 C12 89.85(15)
C14 C13 H13A 113.7
C12 C13 H13A 113.7
C14 C13 H13B 113.7
C12 C13 H13B 113.7
H13A C13 H13B 110.9
C13 C14 C11 89.34(14)
C13 C14 Si2 120.57(14)
C11 C14 Si2 123.88(13)
C13 C14 H14 107.1
C11 C14 H14 107.1
Si2 C14 H14 107.1
Si2 C15 H15A 109.5
Si2 C15 H15B 109.5
H15A C15 H15B 109.5
Si2 C15 H15C 109.5
H15A C15 H15C 109.5
H15B C15 H15C 109.5
Si2 C16 H16A 109.5
Si2 C16 H16B 109.5
H16A C16 H16B 109.5
Si2 C16 H16C 109.5
H16A C16 H16C 109.5
H16B C16 H16C 109.5
Si2 C17 H17A 109.5
Si2 C17 H17B 109.5
H17A C17 H17B 109.5
Si2 C17 H17C 109.5
H17A C17 H17C 109.5
H17B C17 H17C 109.5
Si1 C18 H18A 109.5
Si1 C18 H18B 109.5
H18A C18 H18B 109.5
Si1 C18 H18C 109.5
H18A C18 H18C 109.5
H18B C18 H18C 109.5
Si1 C19 H19A 109.5
Si1 C19 H19B 109.5
H19A C19 H19B 109.5
Si1 C19 H19C 109.5
H19A C19 H19C 109.5
H19B C19 H19C 109.5
Si1 C20 H20A 109.5
Si1 C20 H20B 109.5
H20A C20 H20B 109.5
Si1 C20 H20C 109.5
H20A C20 H20C 109.5
H20B C20 H20C 109.5

loop_
_geom_bond_atom_site_label_1
_geom_bond_atom_site_label_2
_geom_bond_distance
Si1 C19 1.860(2)
Si1 C20 1.862(2)
Si1 C18 1.871(2)
Si1 C12 1.8873(19)
C1 N1 1.370(3)
C1 C2 1.416(3)
C1 C6 1.427(3)
O1 C10 1.223(2)
N1 C5 1.321(3)
N2 C10 1.362(2)
N2 C6 1.396(2)
N2 H2 0.8800
Si2 C15 1.866(2)
Si2 C17 1.869(2)
Si2 C16 1.872(2)
Si2 C14 1.8875(19)
C2 C9 1.414(3)
C2 C3 1.414(3)
C6 C7 1.376(3)
C5 C4 1.399(3)
C5 H5 0.9500
C4 C3 1.360(4)
C4 H4 0.9500
C3 H3 0.9500
C7 C8 1.412(3)
C7 H7 0.9500
C9 C8 1.360(3)
C9 H9 0.9500
C8 H8 0.9500
C10 C11 1.506(2)
C11 C14 1.567(2)
C11 C12 1.575(3)
C11 H11 1.0000
C12 C13 1.562(3)
C12 H12 1.0000
C13 C14 1.556(3)
C13 H13A 0.9900
C13 H13B 0.9900
C14 H14 1.0000
C15 H15A 0.9800
C15 H15B 0.9800
C15 H15C 0.9800
C16 H16A 0.9800
C16 H16B 0.9800
C16 H16C 0.9800
C17 H17A 0.9800
C17 H17B 0.9800
C17 H17C 0.9800
C18 H18A 0.9800
C18 H18B 0.9800
C18 H18C 0.9800
C19 H19A 0.9800
C19 H19B 0.9800
C19 H19C 0.9800
C20 H20A 0.9800
C20 H20B 0.9800
C20 H20C 0.9800

loop_
_geom_torsion_atom_site_label_1
_geom_torsion_atom_site_label_2
_geom_torsion_atom_site_label_3
_geom_torsion_atom_site_label_4
_geom_torsion
C2 C1 N1 C5 -0.4(3)
C6 C1 N1 C5 -179.30(17)
N1 C1 C2 C9 -178.78(17)
C6 C1 C2 C9 0.0(3)
N1 C1 C2 C3 0.7(3)
C6 C1 C2 C3 179.49(18)
C10 N2 C6 C7 1.4(3)
C10 N2 C6 C1 -179.28(17)
N1 C1 C6 C7 179.22(17)
C2 C1 C6 C7 0.3(3)
N1 C1 C6 N2 -0.2(2)
C2 C1 C6 N2 -179.09(16)
C1 N1 C5 C4 0.1(3)
N1 C5 C4 C3 -0.1(3)
C5 C4 C3 C2 0.3(3)
C9 C2 C3 C4 178.8(2)
C1 C2 C3 C4 -0.6(3)
N2 C6 C7 C8 178.70(18)
C1 C6 C7 C8 -0.6(3)
C3 C2 C9 C8 -179.5(2)
C1 C2 C9 C8 -0.1(3)
C2 C9 C8 C7 -0.2(3)
C6 C7 C8 C9 0.6(3)
C6 N2 C10 O1 -1.0(3)
C6 N2 C10 C11 177.81(17)
O1 C10 C11 C14 -33.6(3)
N2 C10 C11 C14 147.65(16)
O1 C10 C11 C12 67.2(2)
N2 C10 C11 C12 -111.57(18)
C10 C11 C12 C13 -104.54(17)
C14 C11 C12 C13 12.87(14)
C10 C11 C12 Si1 20.1(2)
C14 C11 C12 Si1 137.48(14)
C19 Si1 C12 C13 41.48(19)
C20 Si1 C12 C13 164.85(15)
C18 Si1 C12 C13 -76.21(17)
C19 Si1 C12 C11 -69.7(2)
C20 Si1 C12 C11 53.70(18)
C18 Si1 C12 C11 172.63(16)
C11 C12 C13 C14 -12.96(14)
Si1 C12 C13 C14 -144.03(13)
C12 C13 C14 C11 13.02(14)
C12 C13 C14 Si2 142.86(13)
C10 C11 C14 C13 102.98(17)
C12 C11 C14 C13 -12.91(14)
C10 C11 C14 Si2 -24.2(2)
C12 C11 C14 Si2 -140.13(14)
C15 Si2 C14 C13 -20.51(18)
C17 Si2 C14 C13 -144.10(14)
C16 Si2 C14 C13 96.81(16)
C15 Si2 C14 C11 91.86(17)
C17 Si2 C14 C11 -31.74(18)
C16 Si2 C14 C11 -150.82(15)
